data_7214927
loop_
_publ_author_name
'Tzeng, Biing-Chiau'
'Ding, Chau-Shiung'
'Chang, Tsung-Yi'
'Hu, Cho-Chun'
'Lee, Gene-Hsiang'

_publ_section_title
;
 Toward heteronuclear supramolecular architectures of pyridine-4-thiolate
;
_journal_issue 23
_journal_name_full CrystEngComm
_journal_page_first 8228
_journal_paper_doi 10.1039/c2ce26367j
_journal_volume 14
_journal_year 2012
_chemical_formula_sum 'C65 H86 Cl4 N11 O3.5 Pd2 S4 Zn2'
_chemical_formula_weight 1691.03
_chemical_name_systematic
;
?
;
_space_group_IT_number 122
_symmetry_cell_setting tetragonal
_symmetry_space_group_name_Hall 'I -4 2bw'
_symmetry_space_group_name_H-M 'I -4 2 d'
_atom_sites_solution_hydrogens geom
_atom_sites_solution_primary direct
_atom_sites_solution_secondary difmap
_audit_creation_method SHELXL-97
_cell_angle_alpha 90.00
_cell_angle_beta 90.00
_cell_angle_gamma 90.00
_cell_formula_units_Z 16
_cell_length_a 25.4591(7)
_cell_length_b 25.4591(7)
_cell_length_c 46.7498(13)
_cell_measurement_reflns_used 5277
_cell_measurement_temperature 150(2)
_cell_measurement_theta_max 19.57
_cell_measurement_theta_min 2.26
_cell_volume 30301.6(14)
_computing_cell_refinement 'Bruker SAINT'
_computing_data_collection 'Bruker SMART'
_computing_data_reduction 'Bruker SAINT'
_computing_molecular_graphics 'Bruker SHELXTL'
_computing_publication_material 'Bruker SHELXTL'
_computing_structure_refinement 'SHELXL-97 (Sheldrick, 1997)'
_computing_structure_solution 'SHELXS-97 (Sheldrick, 1990)'
_diffrn_ambient_temperature 150(2)
_diffrn_measured_fraction_theta_full 1.000
_diffrn_measured_fraction_theta_max 1.000
_diffrn_measurement_device_type 'BRUKER SMART APEXCCD area detector'
_diffrn_measurement_method 'omega scans'
_diffrn_radiation_monochromator graphite
_diffrn_radiation_source 'fine-focus sealed tube'
_diffrn_radiation_type MoK\a
_diffrn_radiation_wavelength 0.71073
_diffrn_reflns_av_R_equivalents 0.1103
_diffrn_reflns_av_sigmaI/netI 0.0824
_diffrn_reflns_limit_h_max 33
_diffrn_reflns_limit_h_min -33
_diffrn_reflns_limit_k_max 33
_diffrn_reflns_limit_k_min -33
_diffrn_reflns_limit_l_max 60
_diffrn_reflns_limit_l_min 0
_diffrn_reflns_number 68185
_diffrn_reflns_theta_full 27.50
_diffrn_reflns_theta_max 27.50
_diffrn_reflns_theta_min 0.91
_exptl_absorpt_coefficient_mu 1.395
_exptl_absorpt_correction_T_max 0.8731
_exptl_absorpt_correction_T_min 0.7490
_exptl_absorpt_correction_type multi-scan
_exptl_crystal_colour orange-yellow
_exptl_crystal_density_diffrn 1.483
_exptl_crystal_density_meas ?
_exptl_crystal_density_method 'not measured'
_exptl_crystal_description block
_exptl_crystal_F_000 13840
_exptl_crystal_size_max 0.22
_exptl_crystal_size_mid 0.18
_exptl_crystal_size_min 0.10
_refine_diff_density_max 1.586
_refine_diff_density_min -0.879
_refine_diff_density_rms 0.142
_refine_ls_abs_structure_details 'Flack H D (1983), Acta Cryst. A39, 876-881'
_refine_ls_abs_structure_Flack 0.339(19)
_refine_ls_extinction_method none
_refine_ls_goodness_of_fit_ref 1.261
_refine_ls_hydrogen_treatment constr
_refine_ls_matrix_type full
_refine_ls_number_parameters 785
_refine_ls_number_reflns 17420
_refine_ls_number_restraints 2
_refine_ls_restrained_S_all 1.263
_refine_ls_R_factor_all 0.0958
_refine_ls_R_factor_gt 0.0782
_refine_ls_shift/su_max 0.003
_refine_ls_shift/su_mean 0.000
_refine_ls_structure_factor_coef Fsqd
_refine_ls_weighting_details 'calc w=1/[\s^2^(Fo^2^)+(0.0560P)^2^+32.4547P] where P=(Fo^2^+2Fc^2^)/3'
_refine_ls_weighting_scheme calc
_refine_ls_wR_factor_gt 0.1553
_refine_ls_wR_factor_ref 0.1621
_reflns_number_gt 14460
_reflns_number_total 17420
_reflns_threshold_expression >2sigma(I)
_cod_data_source_file c2ce26367j.txt
_cod_data_source_block ic13674
_cod_depositor_comments
;
The following automatic conversions were performed:

'_symmetry_cell_setting' value 'Tetragonal' changed to 'tetragonal'
according to
/usr/data/users/saulius/automatic-downloads/retrospective/RSC/lib/dictionaries/cif_core.dic
dictionary named 'cif_core.dic' version 2.4.2 from 2011-04-26.

Automatic conversion script
Id: cif_fix_values 2281 2013-09-26 08:29:07Z andrius 

The following automatic conversions were performed:

'_exptl_crystal_density_meas' value 'not_measured' was changed to '?'
- the value is perceived as not measured.

Automatic conversion script
Id: cif_fix_values 3008 2015-01-20 13:52:24Z robertas 
;
_cod_original_sg_symbol_H-M I-42d
_cod_original_formula_sum 'C65 H86 Cl4 N11 O3.50 Pd2 S4 Zn2'
_cod_database_code 7214927

loop_
_symmetry_equiv_pos_as_xyz
'x, y, z'
'-x, -y, z'
'y, -x, -z'
'-y, x, -z'
'-x+1/2, y, -z+3/4'
'x+1/2, -y, -z+3/4'
'-y+1/2, -x, z+3/4'
'y+1/2, x, z+3/4'
'x+1/2, y+1/2, z+1/2'
'-x+1/2, -y+1/2, z+1/2'
'y+1/2, -x+1/2, -z+1/2'
'-y+1/2, x+1/2, -z+1/2'
'-x+1, y+1/2, -z+5/4'
'x+1, -y+1/2, -z+5/4'
'-y+1, -x+1/2, z+5/4'
'y+1, x+1/2, z+5/4'

loop_
_atom_site_label
_atom_site_type_symbol
_atom_site_fract_x
_atom_site_fract_y
_atom_site_fract_z
_atom_site_U_iso_or_equiv
_atom_site_adp_type
_atom_site_occupancy
_atom_site_symmetry_multiplicity
_atom_site_calc_flag
_atom_site_refinement_flags
Pd1 Pd 0.00238(2) -0.20994(2) 0.153333(13) 0.02493(13) Uani 1 1 d .
Pd2 Pd 0.20837(2) -0.02649(2) 0.346654(14) 0.02566(14) Uani 1 1 d .
Zn1 Zn 0.16551(4) 0.03422(4) 0.18807(2) 0.0307(2) Uani 1 1 d .
Zn2 Zn -0.05014(4) -0.16205(4) 0.31224(2) 0.0312(2) Uani 1 1 d .
Cl1 Cl 0.23592(10) 0.06383(9) 0.16489(5) 0.0435(6) Uani 1 1 d .
Cl2 Cl 0.09812(12) 0.08689(10) 0.19695(6) 0.0536(7) Uani 1 1 d .
Cl3 Cl -0.09324(9) -0.08753(10) 0.30394(5) 0.0455(6) Uani 1 1 d .
Cl4 Cl -0.08671(9) -0.22736(9) 0.33749(5) 0.0378(5) Uani 1 1 d .
S1 S 0.08615(8) -0.19182(8) 0.13816(5) 0.0325(5) Uani 1 1 d .
S2 S 0.24781(10) -0.07068(9) 0.30978(5) 0.0375(5) Uani 1 1 d .
S3 S 0.03820(9) -0.25721(9) 0.19006(5) 0.0344(5) Uani 1 1 d .
S4 S 0.18297(9) -0.10651(8) 0.36426(5) 0.0323(5) Uani 1 1 d .
N1 N -0.0742(3) -0.2259(2) 0.16364(14) 0.0242(15) Uani 1 1 d .
N2 N -0.0362(3) -0.1636(2) 0.12410(14) 0.0240(14) Uani 1 1 d .
N3 N 0.1660(3) 0.0186(3) 0.37532(15) 0.0272(15) Uani 1 1 d .
N4 N 0.2306(3) 0.0484(3) 0.33468(14) 0.0284(16) Uani 1 1 d .
N5 N 0.1365(3) -0.0295(3) 0.16690(15) 0.0339(17) Uani 1 1 d .
N6 N 0.1895(3) 0.0013(3) 0.22587(14) 0.0295(15) Uani 1 1 d .
N7 N -0.0261(3) -0.1923(3) 0.27382(15) 0.0342(17) Uani 1 1 d .
N8 N 0.0182(2) -0.1418(3) 0.33195(14) 0.0270(15) Uani 1 1 d .
C1 C -0.0931(3) -0.2633(3) 0.18109(18) 0.0310(19) Uani 1 1 d .
H1 H -0.0689 -0.2868 0.1898 0.037 Uiso 1 1 calc R
C2 C -0.1460(3) -0.2695(3) 0.18713(16) 0.0256(17) Uani 1 1 d .
H2 H -0.1569 -0.2958 0.2003 0.031 Uiso 1 1 calc R
C3 C -0.1837(3) -0.2372(3) 0.17395(16) 0.0252(17) Uani 1 1 d .
C4 C -0.1636(3) -0.1990(3) 0.15544(16) 0.0233(16) Uani 1 1 d .
H4 H -0.1874 -0.1757 0.1462 0.028 Uiso 1 1 calc R
C5 C -0.1106(3) -0.1940(3) 0.15007(17) 0.0274(18) Uani 1 1 d .
C6 C -0.0871(3) -0.1573(3) 0.12932(16) 0.0239(17) Uani 1 1 d .
C7 C -0.1173(3) -0.1190(3) 0.11596(17) 0.0272(18) Uani 1 1 d .
H7 H -0.1533 -0.1151 0.1208 0.033 Uiso 1 1 calc R
C8 C -0.0942(3) -0.0859(3) 0.09516(17) 0.0244(17) Uani 1 1 d .
C9 C -0.0430(3) -0.0962(3) 0.08810(17) 0.031(2) Uani 1 1 d .
H9 H -0.0270 -0.0779 0.0727 0.037 Uiso 1 1 calc R
C10 C -0.0138(3) -0.1342(3) 0.10362(16) 0.0293(19) Uani 1 1 d .
H10 H 0.0224 -0.1389 0.0994 0.035 Uiso 1 1 calc R
C11 C -0.2422(3) -0.2447(3) 0.18006(16) 0.0211(16) Uani 1 1 d .
C12 C -0.2504(4) -0.2326(4) 0.21187(18) 0.039(2) Uani 1 1 d .
H12A H -0.2872 -0.2392 0.2170 0.059 Uiso 1 1 calc R
H12B H -0.2419 -0.1956 0.2155 0.059 Uiso 1 1 calc R
H12C H -0.2275 -0.2551 0.2234 0.059 Uiso 1 1 calc R
C13 C -0.2559(3) -0.3026(3) 0.17394(19) 0.033(2) Uani 1 1 d .
H13A H -0.2489 -0.3105 0.1538 0.050 Uiso 1 1 calc R
H13B H -0.2932 -0.3087 0.1780 0.050 Uiso 1 1 calc R
H13C H -0.2344 -0.3255 0.1861 0.050 Uiso 1 1 calc R
C14 C -0.2761(3) -0.2083(3) 0.16220(17) 0.0292(18) Uani 1 1 d .
H14A H -0.2713 -0.2164 0.1419 0.044 Uiso 1 1 calc R
H14B H -0.2658 -0.1718 0.1658 0.044 Uiso 1 1 calc R
H14C H -0.3131 -0.2130 0.1674 0.044 Uiso 1 1 calc R
C15 C -0.1230(3) -0.0414(4) 0.08125(17) 0.031(2) Uani 1 1 d .
C16 C -0.0949(4) 0.0104(4) 0.0883(2) 0.046(3) Uani 1 1 d .
H16A H -0.0597 0.0101 0.0798 0.069 Uiso 1 1 calc R
H16B H -0.0920 0.0142 0.1091 0.069 Uiso 1 1 calc R
H16C H -0.1150 0.0398 0.0804 0.069 Uiso 1 1 calc R
C17 C -0.1225(4) -0.0511(5) 0.04780(18) 0.051(3) Uani 1 1 d .
H17A H -0.1457 -0.0806 0.0431 0.076 Uiso 1 1 calc R
H17B H -0.0866 -0.0592 0.0416 0.076 Uiso 1 1 calc R
H17C H -0.1349 -0.0194 0.0380 0.076 Uiso 1 1 calc R
C18 C -0.1801(3) -0.0378(4) 0.0911(2) 0.040(2) Uani 1 1 d .
H18A H -0.1814 -0.0243 0.1107 0.059 Uiso 1 1 calc R
H18B H -0.1962 -0.0728 0.0905 0.059 Uiso 1 1 calc R
H18C H -0.1995 -0.0141 0.0784 0.059 Uiso 1 1 calc R
C19 C 0.1353(3) -0.0004(3) 0.39644(17) 0.0316(19) Uani 1 1 d .
H19 H 0.1379 -0.0364 0.4018 0.038 Uiso 1 1 calc R
C20 C 0.1003(4) 0.0319(4) 0.41029(17) 0.037(2) Uani 1 1 d .
H20 H 0.0787 0.0177 0.4249 0.044 Uiso 1 1 calc R
C21 C 0.0958(3) 0.0853(3) 0.40342(18) 0.0305(19) Uani 1 1 d .
C22 C 0.1289(3) 0.1037(3) 0.38211(17) 0.0268(18) Uani 1 1 d .
H22 H 0.1273 0.1396 0.3765 0.032 Uiso 1 1 calc R
C23 C 0.1639(3) 0.0707(3) 0.36905(16) 0.0249(17) Uani 1 1 d .
C24 C 0.2021(3) 0.0882(3) 0.34684(17) 0.0243(17) Uani 1 1 d .
C25 C 0.2099(3) 0.1399(3) 0.33929(16) 0.0265(17) Uani 1 1 d .
H25 H 0.1889 0.1668 0.3475 0.032 Uiso 1 1 calc R
C26 C 0.2490(4) 0.1524(3) 0.31939(17) 0.031(2) Uani 1 1 d .
C27 C 0.2782(3) 0.1121(3) 0.30783(17) 0.0316(19) Uani 1 1 d .
H27 H 0.3050 0.1193 0.2942 0.038 Uiso 1 1 calc R
C28 C 0.2681(3) 0.0611(3) 0.31628(17) 0.0296(19) Uani 1 1 d .
H28 H 0.2891 0.0337 0.3085 0.035 Uiso 1 1 calc R
C29 C 0.0537(4) 0.1189(4) 0.41778(19) 0.039(2) Uani 1 1 d .
C30 C -0.0009(4) 0.0950(5) 0.4102(2) 0.053(3) Uani 1 1 d .
H30A H -0.0059 0.0958 0.3894 0.080 Uiso 1 1 calc R
H30B H -0.0286 0.1155 0.4195 0.080 Uiso 1 1 calc R
H30C H -0.0024 0.0585 0.4169 0.080 Uiso 1 1 calc R
C31 C 0.0610(4) 0.1172(5) 0.4510(2) 0.052(3) Uani 1 1 d .
H31A H 0.0345 0.1396 0.4601 0.079 Uiso 1 1 calc R
H31B H 0.0962 0.1299 0.4559 0.079 Uiso 1 1 calc R
H31C H 0.0568 0.0810 0.4577 0.079 Uiso 1 1 calc R
C32 C 0.0550(4) 0.1750(4) 0.4082(2) 0.046(3) Uani 1 1 d .
H32A H 0.0508 0.1765 0.3873 0.068 Uiso 1 1 calc R
H32B H 0.0887 0.1907 0.4135 0.068 Uiso 1 1 calc R
H32C H 0.0263 0.1944 0.4173 0.068 Uiso 1 1 calc R
C33 C 0.2547(4) 0.2099(4) 0.3090(2) 0.045(2) Uani 1 1 d .
C34 C 0.2538(6) 0.2477(4) 0.3344(3) 0.082(5) Uani 1 1 d .
H34A H 0.2551 0.2839 0.3274 0.123 Uiso 1 1 calc R
H34B H 0.2843 0.2410 0.3466 0.123 Uiso 1 1 calc R
H34C H 0.2215 0.2424 0.3454 0.123 Uiso 1 1 calc R
C35 C 0.3060(4) 0.2176(5) 0.2919(3) 0.066(3) Uani 1 1 d .
H35A H 0.3362 0.2096 0.3041 0.099 Uiso 1 1 calc R
H35B H 0.3083 0.2541 0.2853 0.099 Uiso 1 1 calc R
H35C H 0.3059 0.1941 0.2753 0.099 Uiso 1 1 calc R
C36 C 0.2082(5) 0.2228(4) 0.2895(2) 0.060(3) Uani 1 1 d .
H36A H 0.2043 0.1951 0.2751 0.089 Uiso 1 1 calc R
H36B H 0.2144 0.2565 0.2799 0.089 Uiso 1 1 calc R
H36C H 0.1760 0.2251 0.3010 0.089 Uiso 1 1 calc R
C37 C 0.0876(3) -0.0455(3) 0.17167(17) 0.0265(18) Uani 1 1 d .
H37 H 0.0648 -0.0229 0.1820 0.032 Uiso 1 1 calc R
C38 C 0.0679(4) -0.0943(3) 0.16212(18) 0.033(2) Uani 1 1 d .
H38 H 0.0322 -0.1036 0.1651 0.040 Uiso 1 1 calc R
C39 C 0.1021(3) -0.1285(3) 0.14820(16) 0.0218(16) Uani 1 1 d .
C40 C 0.1530(3) -0.1100(3) 0.14255(18) 0.0305(19) Uani 1 1 d .
H40 H 0.1769 -0.1311 0.1320 0.037 Uiso 1 1 calc R
C41 C 0.1679(3) -0.0628(3) 0.15212(18) 0.0295(18) Uani 1 1 d .
H41 H 0.2028 -0.0518 0.1483 0.035 Uiso 1 1 calc R
C42 C 0.1673(3) 0.0153(3) 0.25110(18) 0.0295(19) Uani 1 1 d .
H42 H 0.1399 0.0406 0.2510 0.035 Uiso 1 1 calc R
C43 C 0.1829(3) -0.0057(4) 0.2767(2) 0.034(2) Uani 1 1 d .
H43 H 0.1653 0.0047 0.2937 0.041 Uiso 1 1 calc R
C44 C 0.2241(3) -0.0422(3) 0.27853(19) 0.032(2) Uani 1 1 d .
C45 C 0.2458(4) -0.0561(3) 0.2516(2) 0.040(2) Uani 1 1 d .
H45 H 0.2739 -0.0806 0.2509 0.048 Uiso 1 1 calc R
C46 C 0.2278(4) -0.0355(4) 0.22694(19) 0.037(2) Uani 1 1 d .
H46 H 0.2427 -0.0474 0.2095 0.045 Uiso 1 1 calc R
C47 C -0.0367(3) -0.1669(4) 0.24903(19) 0.034(2) Uani 1 1 d .
H47 H -0.0572 -0.1357 0.2496 0.040 Uiso 1 1 calc R
C48 C -0.0185(4) -0.1850(3) 0.22270(19) 0.034(2) Uani 1 1 d .
H48 H -0.0262 -0.1658 0.2058 0.041 Uiso 1 1 calc R
C49 C 0.0111(3) -0.2312(3) 0.22103(18) 0.0285(18) Uani 1 1 d .
C50 C 0.0219(3) -0.2565(3) 0.2471(2) 0.035(2) Uani 1 1 d .
H50 H 0.0417 -0.2881 0.2475 0.042 Uiso 1 1 calc R
C51 C 0.0040(4) -0.2358(4) 0.2712(2) 0.040(2) Uani 1 1 d .
H51 H 0.0133 -0.2533 0.2884 0.048 Uiso 1 1 calc R
C52 C 0.0408(3) -0.0960(3) 0.32636(19) 0.033(2) Uani 1 1 d .
H52 H 0.0215 -0.0712 0.3153 0.039 Uiso 1 1 calc R
C53 C 0.0899(3) -0.0820(3) 0.33546(17) 0.0291(19) Uani 1 1 d .
H53 H 0.1039 -0.0486 0.3305 0.035 Uiso 1 1 calc R
C54 C 0.1200(3) -0.1171(3) 0.35226(15) 0.0217(16) Uani 1 1 d .
C55 C 0.0956(3) -0.1646(3) 0.35896(16) 0.0263(17) Uani 1 1 d .
H55 H 0.1133 -0.1892 0.3708 0.032 Uiso 1 1 calc R
C56 C 0.0453(3) -0.1764(3) 0.34840(18) 0.0280(18) Uani 1 1 d .
H56 H 0.0299 -0.2093 0.3529 0.034 Uiso 1 1 calc R
O1 O 0.0000 0.0000 0.2501(8) 0.242(12) Uiso 1 2 d S
O2 O 0.1472(3) -0.2683(3) 0.2580(2) 0.070(2) Uani 1 1 d .
N9 N 0.1330(3) -0.1804(4) 0.24524(19) 0.054(2) Uani 1 1 d .
C58 C 0.1430(4) -0.2327(5) 0.2402(3) 0.063(3) Uani 1 1 d .
H58 H 0.1471 -0.2426 0.2207 0.075 Uiso 1 1 calc R
C59 C 0.1267(5) -0.1455(5) 0.2225(3) 0.067(4) Uani 1 1 d .
H59A H 0.1232 -0.1653 0.2047 0.101 Uiso 1 1 calc R
H59B H 0.1573 -0.1223 0.2214 0.101 Uiso 1 1 calc R
H59C H 0.0950 -0.1244 0.2256 0.101 Uiso 1 1 calc R
C60 C 0.1251(5) -0.1639(4) 0.2742(2) 0.060(3) Uani 1 1 d .
H60A H 0.1188 -0.1947 0.2863 0.089 Uiso 1 1 calc R
H60B H 0.0948 -0.1403 0.2752 0.089 Uiso 1 1 calc R
H60C H 0.1565 -0.1453 0.2810 0.089 Uiso 1 1 calc R
O3 O 0.4164(6) -0.0333(6) 0.2787(3) 0.145(5) Uiso 1 1 d D
N10 N 0.4153(4) -0.1241(4) 0.2737(2) 0.064(3) Uiso 1 1 d .
C61 C 0.4364(7) -0.0750(6) 0.2671(4) 0.106(5) Uiso 1 1 d D
H61 H 0.4651 -0.0721 0.2542 0.127 Uiso 1 1 calc R
C62 C 0.4365(6) -0.1682(6) 0.2641(3) 0.093(5) Uiso 1 1 d .
H62A H 0.4092 -0.1952 0.2624 0.139 Uiso 1 1 calc R
H62B H 0.4637 -0.1801 0.2774 0.139 Uiso 1 1 calc R
H62C H 0.4522 -0.1618 0.2453 0.139 Uiso 1 1 calc R
C63 C 0.3752(5) -0.1244(6) 0.2936(3) 0.080(4) Uiso 1 1 d .
H63A H 0.3882 -0.1389 0.3117 0.119 Uiso 1 1 calc R
H63B H 0.3462 -0.1460 0.2865 0.119 Uiso 1 1 calc R
H63C H 0.3628 -0.0884 0.2967 0.119 Uiso 1 1 calc R
O4 O 0.0340(8) -0.0824(7) 0.0306(4) 0.200(7) Uiso 1 1 d D
N11 N 0.1229(7) -0.1099(7) 0.0297(4) 0.140(6) Uiso 1 1 d .
C64 C 0.0782(9) -0.0740(12) 0.0180(6) 0.203(12) Uiso 1 1 d D
H64 H 0.0830 -0.0487 0.0033 0.244 Uiso 1 1 calc R
C65 C 0.1402(8) -0.1401(8) 0.0536(4) 0.140(8) Uiso 1 1 d .
H65A H 0.1638 -0.1188 0.0654 0.210 Uiso 1 1 calc R
H65B H 0.1589 -0.1714 0.0468 0.210 Uiso 1 1 calc R
H65C H 0.1098 -0.1509 0.0650 0.210 Uiso 1 1 calc R
C66 C 0.1677(8) -0.1012(9) 0.0128(5) 0.146(8) Uiso 1 1 d .
H66A H 0.1717 -0.1300 -0.0009 0.219 Uiso 1 1 calc R
H66B H 0.1988 -0.0994 0.0251 0.219 Uiso 1 1 calc R
H66C H 0.1638 -0.0680 0.0023 0.219 Uiso 1 1 calc R

loop_
_atom_site_aniso_label
_atom_site_aniso_U_11
_atom_site_aniso_U_22
_atom_site_aniso_U_33
_atom_site_aniso_U_23
_atom_site_aniso_U_13
_atom_site_aniso_U_12
Pd1 0.0248(3) 0.0237(3) 0.0263(3) -0.0033(2) -0.0016(3) 0.0029(3)
Pd2 0.0271(3) 0.0231(3) 0.0268(3) 0.0044(3) -0.0064(3) -0.0018(3)
Zn1 0.0464(6) 0.0204(5) 0.0252(5) -0.0021(4) 0.0067(4) -0.0017(4)
Zn2 0.0233(5) 0.0437(6) 0.0265(5) 0.0038(5) -0.0023(4) -0.0006(4)
Cl1 0.0558(15) 0.0331(12) 0.0415(14) -0.0039(10) 0.0133(11) -0.0132(11)
Cl2 0.082(2) 0.0350(13) 0.0439(15) 0.0042(11) 0.0180(13) 0.0254(13)
Cl3 0.0369(13) 0.0614(16) 0.0383(14) 0.0151(12) 0.0057(10) 0.0195(12)
Cl4 0.0325(11) 0.0486(13) 0.0324(12) 0.0055(10) -0.0017(9) -0.0068(10)
S1 0.0287(11) 0.0246(11) 0.0443(14) -0.0122(9) 0.0037(9) 0.0024(9)
S2 0.0430(13) 0.0320(12) 0.0376(13) 0.0038(10) -0.0053(11) 0.0111(10)
S3 0.0306(11) 0.0363(12) 0.0363(13) -0.0043(10) -0.0051(10) 0.0116(10)
S4 0.0286(11) 0.0265(11) 0.0417(13) 0.0088(9) -0.0123(10) 0.0001(9)
N1 0.032(4) 0.018(3) 0.022(4) 0.003(3) -0.003(3) -0.002(3)
N2 0.028(4) 0.019(3) 0.025(4) -0.002(3) 0.001(3) -0.001(3)
N3 0.027(3) 0.029(4) 0.026(4) 0.010(3) -0.007(3) -0.011(3)
N4 0.028(4) 0.028(4) 0.030(4) 0.008(3) -0.009(3) 0.004(3)
N5 0.044(4) 0.031(4) 0.026(4) 0.005(3) 0.010(3) 0.003(4)
N6 0.036(4) 0.026(3) 0.027(4) 0.001(3) 0.007(3) -0.002(3)
N7 0.030(4) 0.045(5) 0.027(4) 0.006(3) -0.005(3) -0.002(4)
N8 0.020(3) 0.038(4) 0.023(4) 0.002(3) -0.003(3) 0.000(3)
C1 0.029(4) 0.034(5) 0.030(5) 0.001(4) -0.008(4) 0.009(4)
C2 0.034(4) 0.032(4) 0.012(4) 0.008(3) 0.003(3) -0.003(4)
C3 0.037(5) 0.024(4) 0.015(4) -0.004(3) -0.001(3) -0.006(4)
C4 0.028(4) 0.023(4) 0.019(4) 0.000(3) -0.003(3) 0.002(3)
C5 0.039(5) 0.020(4) 0.023(4) 0.004(3) 0.005(4) 0.002(3)
C6 0.030(4) 0.025(4) 0.017(4) 0.001(3) -0.002(3) -0.002(3)
C7 0.028(4) 0.022(4) 0.031(5) 0.002(3) -0.004(4) 0.001(3)
C8 0.022(4) 0.027(4) 0.024(4) 0.003(3) -0.001(3) 0.002(3)
C9 0.039(5) 0.034(5) 0.021(5) 0.006(4) 0.001(3) -0.006(4)
C10 0.030(5) 0.044(5) 0.014(4) -0.004(3) 0.011(3) -0.007(4)
C11 0.020(4) 0.025(4) 0.019(4) 0.006(3) -0.001(3) 0.009(3)
C12 0.037(5) 0.050(6) 0.031(5) -0.001(4) 0.008(4) -0.001(4)
C13 0.033(5) 0.031(5) 0.037(5) 0.006(4) -0.012(4) -0.005(4)
C14 0.027(4) 0.031(4) 0.030(4) 0.006(4) 0.001(3) -0.002(4)
C15 0.035(5) 0.040(5) 0.019(4) 0.005(4) -0.002(4) -0.001(4)
C16 0.052(6) 0.038(6) 0.048(6) 0.005(4) 0.002(5) 0.005(5)
C17 0.061(7) 0.076(8) 0.015(5) 0.007(5) -0.008(4) 0.015(6)
C18 0.040(5) 0.041(5) 0.038(6) 0.022(4) 0.000(4) 0.003(4)
C19 0.051(5) 0.022(4) 0.022(4) 0.003(4) 0.002(4) -0.010(4)
C20 0.043(5) 0.047(5) 0.020(5) 0.006(4) 0.003(4) -0.017(5)
C21 0.029(4) 0.043(5) 0.020(4) 0.009(4) -0.004(3) -0.013(4)
C22 0.032(5) 0.027(4) 0.021(4) 0.005(3) -0.002(3) -0.010(4)
C23 0.029(4) 0.036(4) 0.010(4) 0.006(3) -0.005(3) -0.005(4)
C24 0.018(4) 0.032(4) 0.023(4) 0.000(3) -0.008(3) -0.009(3)
C25 0.026(4) 0.028(4) 0.025(4) 0.000(3) -0.002(3) -0.004(4)
C26 0.043(5) 0.034(5) 0.017(4) 0.007(3) 0.003(4) -0.011(4)
C27 0.037(5) 0.035(5) 0.023(4) -0.002(4) 0.001(4) -0.007(4)
C28 0.034(5) 0.037(5) 0.018(4) 0.002(3) 0.007(4) 0.003(4)
C29 0.043(5) 0.047(6) 0.026(5) -0.002(4) 0.014(4) -0.012(5)
C30 0.031(5) 0.078(7) 0.050(7) -0.004(5) 0.017(5) -0.005(6)
C31 0.055(7) 0.072(8) 0.030(6) -0.008(5) 0.008(5) -0.019(6)
C32 0.042(6) 0.045(6) 0.050(7) 0.005(5) 0.014(5) 0.005(5)
C33 0.053(6) 0.029(5) 0.052(6) 0.007(5) 0.019(5) -0.014(5)
C34 0.140(13) 0.043(7) 0.062(8) 0.003(6) 0.041(8) -0.026(8)
C35 0.053(7) 0.060(8) 0.085(9) 0.031(6) 0.018(6) 0.000(6)
C36 0.074(8) 0.043(6) 0.062(7) 0.023(5) 0.013(6) 0.003(6)
C37 0.029(4) 0.026(4) 0.025(5) 0.000(3) 0.007(3) 0.007(4)
C38 0.045(5) 0.022(4) 0.032(5) -0.009(4) -0.002(4) -0.004(4)
C39 0.030(4) 0.017(4) 0.018(4) -0.001(3) -0.001(3) 0.009(3)
C40 0.033(5) 0.028(4) 0.031(5) -0.005(4) 0.008(4) 0.005(4)
C41 0.033(4) 0.025(4) 0.030(5) -0.001(4) 0.015(4) -0.002(4)
C42 0.033(4) 0.028(4) 0.028(5) -0.004(3) -0.008(4) -0.004(4)
C43 0.027(4) 0.039(5) 0.038(5) 0.005(4) -0.002(4) 0.006(4)
C44 0.038(5) 0.019(4) 0.041(5) -0.004(4) -0.007(4) 0.003(4)
C45 0.043(6) 0.027(5) 0.049(6) -0.006(4) 0.011(5) 0.003(4)
C46 0.051(6) 0.036(5) 0.025(5) -0.004(4) 0.003(4) 0.008(4)
C47 0.030(5) 0.037(5) 0.034(5) 0.006(4) -0.010(4) 0.009(4)
C48 0.045(5) 0.034(5) 0.023(5) 0.003(4) -0.010(4) 0.005(4)
C49 0.023(4) 0.035(4) 0.027(4) 0.003(3) -0.005(3) 0.003(4)
C50 0.033(5) 0.028(4) 0.044(6) 0.011(4) -0.004(4) 0.009(4)
C51 0.031(5) 0.044(5) 0.046(6) 0.005(4) -0.007(5) 0.006(4)
C52 0.026(4) 0.038(5) 0.035(5) 0.014(4) -0.010(4) 0.007(4)
C53 0.037(5) 0.027(4) 0.023(4) 0.009(3) -0.003(4) 0.001(4)
C54 0.024(4) 0.029(4) 0.012(4) 0.000(3) -0.002(3) 0.001(3)
C55 0.031(4) 0.031(4) 0.018(4) 0.007(3) -0.001(3) 0.012(4)
C56 0.024(4) 0.033(4) 0.027(4) -0.009(4) 0.001(3) 0.001(3)
O2 0.060(5) 0.069(6) 0.081(6) -0.005(5) -0.032(5) 0.012(4)
N9 0.035(5) 0.082(7) 0.045(5) 0.001(5) 0.001(4) 0.003(5)
C58 0.039(6) 0.081(9) 0.069(9) -0.034(7) -0.003(6) -0.004(6)
C59 0.056(7) 0.087(9) 0.059(8) 0.033(7) -0.009(6) -0.012(7)
C60 0.082(9) 0.044(6) 0.053(7) -0.016(5) -0.003(6) 0.009(6)

loop_
_atom_type_symbol
_atom_type_description
_atom_type_scat_dispersion_real
_atom_type_scat_dispersion_imag
_atom_type_scat_source
C C 0.0033 0.0016 'International Tables Vol C Tables 4.2.6.8 and 6.1.1.4'
H H 0.0000 0.0000 'International Tables Vol C Tables 4.2.6.8 and 6.1.1.4'
N N 0.0061 0.0033 'International Tables Vol C Tables 4.2.6.8 and 6.1.1.4'
S S 0.1246 0.1234 'International Tables Vol C Tables 4.2.6.8 and 6.1.1.4'
Cl Cl 0.1484 0.1585 'International Tables Vol C Tables 4.2.6.8 and 6.1.1.4'
Zn Zn 0.2839 1.4301 'International Tables Vol C Tables 4.2.6.8 and 6.1.1.4'
Pd Pd -0.9988 1.0072 'International Tables Vol C Tables 4.2.6.8 and 6.1.1.4'
O O 0.0106 0.0060 'International Tables Vol C Tables 4.2.6.8 and 6.1.1.4'

loop_
_geom_angle_atom_site_label_1
_geom_angle_atom_site_label_2
_geom_angle_atom_site_label_3
_geom_angle
N1 Pd1 N2 79.4(3)
N1 Pd1 S3 95.67(18)
N2 Pd1 S3 172.76(19)
N1 Pd1 S1 175.57(19)
N2 Pd1 S1 97.07(19)
S3 Pd1 S1 88.12(9)
N4 Pd2 N3 78.8(3)
N4 Pd2 S2 97.4(2)
N3 Pd2 S2 171.52(19)
N4 Pd2 S4 174.6(2)
N3 Pd2 S4 96.52(18)
S2 Pd2 S4 87.55(9)
N5 Zn1 N6 101.6(3)
N5 Zn1 Cl2 107.0(2)
N6 Zn1 Cl2 108.5(2)
N5 Zn1 Cl1 108.9(2)
N6 Zn1 Cl1 108.5(2)
Cl2 Zn1 Cl1 120.64(11)
N8 Zn2 N7 103.7(3)
N8 Zn2 Cl3 106.5(2)
N7 Zn2 Cl3 108.4(2)
N8 Zn2 Cl4 107.7(2)
N7 Zn2 Cl4 107.9(2)
Cl3 Zn2 Cl4 121.29(10)
C39 S1 Pd1 108.8(3)
C44 S2 Pd2 106.0(3)
C49 S3 Pd1 105.5(3)
C54 S4 Pd2 106.6(3)
C1 N1 C5 117.0(7)
C1 N1 Pd1 128.6(5)
C5 N1 Pd1 114.3(5)
C6 N2 C10 118.6(7)
C6 N2 Pd1 114.4(5)
C10 N2 Pd1 126.2(6)
C19 N3 C23 119.0(7)
C19 N3 Pd2 125.3(6)
C23 N3 Pd2 115.0(5)
C28 N4 C24 118.1(7)
C28 N4 Pd2 126.7(6)
C24 N4 Pd2 115.2(5)
C37 N5 C41 116.5(8)
C37 N5 Zn1 120.1(6)
C41 N5 Zn1 122.2(6)
C46 N6 C42 116.8(7)
C46 N6 Zn1 122.0(5)
C42 N6 Zn1 121.2(6)
C51 N7 C47 115.2(8)
C51 N7 Zn2 123.9(6)
C47 N7 Zn2 120.8(6)
C52 N8 C56 117.5(7)
C52 N8 Zn2 120.3(5)
C56 N8 Zn2 121.8(5)
N1 C1 C2 123.6(7)
C1 C2 C3 120.5(7)
C4 C3 C2 115.4(7)
C4 C3 C11 124.0(7)
C2 C3 C11 120.6(7)
C5 C4 C3 122.4(7)
C4 C5 N1 121.1(7)
C4 C5 C6 125.1(7)
N1 C5 C6 113.7(7)
N2 C6 C7 122.8(7)
N2 C6 C5 116.1(7)
C7 C6 C5 121.1(7)
C6 C7 C8 119.8(7)
C9 C8 C7 116.5(7)
C9 C8 C15 120.5(7)
C7 C8 C15 123.0(7)
C8 C9 C10 120.4(7)
N2 C10 C9 121.4(7)
C14 C11 C3 112.0(6)
C14 C11 C12 109.4(7)
C3 C11 C12 106.8(6)
C14 C11 C13 110.8(7)
C3 C11 C13 107.8(6)
C12 C11 C13 110.0(7)
C8 C15 C18 112.4(7)
C8 C15 C16 109.1(7)
C18 C15 C16 109.1(8)
C8 C15 C17 107.9(7)
C18 C15 C17 108.3(7)
C16 C15 C17 109.9(8)
N3 C19 C20 120.4(8)
C19 C20 C21 121.8(8)
C22 C21 C20 116.3(8)
C22 C21 C29 123.5(8)
C20 C21 C29 120.1(8)
C23 C22 C21 120.5(8)
N3 C23 C22 121.9(7)
N3 C23 C24 114.6(7)
C22 C23 C24 123.5(7)
N4 C24 C25 121.7(7)
N4 C24 C23 114.4(7)
C25 C24 C23 123.9(7)
C24 C25 C26 119.4(8)
C27 C26 C25 118.4(8)
C27 C26 C33 122.1(8)
C25 C26 C33 119.3(8)
C26 C27 C28 119.1(8)
N4 C28 C27 123.3(8)
C32 C29 C21 112.7(7)
C32 C29 C30 109.0(9)
C21 C29 C30 107.8(8)
C32 C29 C31 108.8(8)
C21 C29 C31 109.7(8)
C30 C29 C31 108.7(7)
C34 C33 C36 108.5(10)
C34 C33 C35 109.6(9)
C36 C33 C35 108.4(8)
C34 C33 C26 110.6(8)
C36 C33 C26 108.4(8)
C35 C33 C26 111.2(8)
N5 C37 C38 123.3(8)
C39 C38 C37 118.4(8)
C38 C39 C40 117.1(7)
C38 C39 S1 124.3(6)
C40 C39 S1 118.6(6)
C41 C40 C39 120.0(8)
C40 C41 N5 124.5(8)
N6 C42 C43 122.5(8)
C42 C43 C44 121.8(9)
C43 C44 C45 113.7(8)
C43 C44 S2 125.8(7)
C45 C44 S2 120.4(7)
C46 C45 C44 122.0(9)
C45 C46 N6 123.2(8)
N7 C47 C48 122.1(8)
C47 C48 C49 120.4(8)
C48 C49 C50 116.2(8)
C48 C49 S3 125.6(7)
C50 C49 S3 118.1(7)
C51 C50 C49 119.2(8)
C50 C51 N7 126.9(9)
N8 C52 C53 124.3(8)
C52 C53 C54 120.1(8)
C55 C54 C53 115.7(7)
C55 C54 S4 118.5(6)
C53 C54 S4 125.8(6)
C54 C55 C56 120.8(7)
N8 C56 C55 121.6(8)
C58 N9 C59 120.5(11)
C58 N9 C60 118.1(10)
C59 N9 C60 121.2(10)
O2 C58 N9 127.6(12)
C62 N10 C63 121.8(12)
C62 N10 C61 121.8(12)
C63 N10 C61 116.0(12)
O3 C61 N10 119.3(16)
C66 N11 C65 106.0(18)
C66 N11 C64 107.6(18)
C65 N11 C64 145(2)
O4 C64 N11 112(3)

loop_
_geom_bond_atom_site_label_1
_geom_bond_atom_site_label_2
_geom_bond_distance
Pd1 N1 2.049(7)
Pd1 N2 2.056(7)
Pd1 S3 2.287(2)
Pd1 S1 2.295(2)
Pd2 N4 2.066(7)
Pd2 N3 2.068(7)
Pd2 S2 2.290(2)
Pd2 S4 2.290(2)
Zn1 N5 2.039(8)
Zn1 N6 2.049(7)
Zn1 Cl2 2.217(3)
Zn1 Cl1 2.226(3)
Zn2 N8 2.034(6)
Zn2 N7 2.048(8)
Zn2 Cl3 2.226(3)
Zn2 Cl4 2.242(2)
S1 C39 1.726(8)
S2 C44 1.739(9)
S3 C49 1.735(9)
S4 C54 1.721(8)
N1 C1 1.344(10)
N1 C5 1.385(10)
N2 C6 1.329(10)
N2 C10 1.342(10)
N3 C19 1.350(10)
N3 C23 1.360(10)
N4 C28 1.326(10)
N4 C24 1.370(10)
N5 C37 1.329(10)
N5 C41 1.354(10)
N6 C46 1.353(11)
N6 C42 1.356(11)
N7 C51 1.352(12)
N7 C47 1.354(11)
N8 C52 1.327(11)
N8 C56 1.357(10)
C1 C2 1.385(11)
C2 C3 1.406(11)
C3 C4 1.399(10)
C3 C11 1.528(10)
C4 C5 1.380(11)
C5 C6 1.474(11)
C6 C7 1.389(11)
C7 C8 1.415(11)
C8 C9 1.369(11)
C8 C15 1.497(11)
C9 C10 1.419(12)
C11 C14 1.518(10)
C11 C12 1.533(11)
C11 C13 1.542(11)
C15 C18 1.528(12)
C15 C16 1.536(13)
C15 C17 1.583(12)
C19 C20 1.374(12)
C20 C21 1.402(12)
C21 C22 1.388(11)
C21 C29 1.527(13)
C22 C23 1.369(12)
C23 C24 1.490(11)
C24 C25 1.377(11)
C25 C26 1.400(11)
C26 C27 1.378(12)
C26 C33 1.549(12)
C27 C28 1.382(11)
C29 C32 1.496(13)
C29 C30 1.558(13)
C29 C31 1.564(13)
C33 C34 1.525(14)
C33 C36 1.532(15)
C33 C35 1.545(13)
C37 C38 1.413(11)
C38 C39 1.392(11)
C39 C40 1.405(11)
C40 C41 1.338(11)
C42 C43 1.371(12)
C43 C44 1.404(12)
C44 C45 1.421(12)
C45 C46 1.345(13)
C47 C48 1.394(12)
C48 C49 1.399(12)
C49 C50 1.407(12)
C50 C51 1.322(13)
C52 C53 1.369(12)
C53 C54 1.416(10)
C54 C55 1.392(11)
C55 C56 1.407(11)
O2 C58 1.237(15)
N9 C58 1.377(15)
N9 C59 1.392(13)
N9 C60 1.431(13)
O3 C61 1.297(9)
N10 C62 1.324(17)
N10 C63 1.380(15)
N10 C61 1.396(18)
O4 C64 1.287(10)
N11 C66 1.40(2)
N11 C65 1.43(2)
N11 C64 1.56(3)
